data_4305562
loop_
_publ_author_name
'M. Carla Aragoni'
'Massimiliano Arca'
'Andrea Bencini'
'Silvia Biagini'
'Alexander J. Blake'
'Claudia Caltagirone'
'Francesco Demartin'
'Greta De Filippo'
'Francesco A. Devillanova'
'Alessandra Garau'
'Karsten Gloe'
'Francesco Isaia'
'Vito Lippolis'
'Barbara Valtancoli'
'Marco Wenzel'

_publ_section_title
;
Interaction of Mixed-Donor Macrocycles Containing the 1,10-Phenanthroline
Subunit with Selected Transition and Post-Transition Metal Ions: Metal Ion
Recognition in Competitive Liquid-Liquid Solvent Extraction of CuII,
ZnII, PbII, CdII, AgI, and HgII
;
_journal_name_full 'Inorganic Chemistry'
_journal_page_first 8391
_journal_page_last 8404
_journal_paper_doi 10.1021/ic800548p
_journal_volume 47
_journal_year 2008
_chemical_formula_sum 'C39 H49 Cl4 Cu2 N11 O22 S2'
_chemical_formula_weight 1356.89
_chemical_name_systematic
;
 ?
;
_space_group_IT_number 14
_symmetry_cell_setting monoclinic
_symmetry_space_group_name_Hall '-P 2yn'
_symmetry_space_group_name_H-M 'P 1 21/n 1'
_atom_sites_solution_hydrogens geom
_atom_sites_solution_primary direct
_atom_sites_solution_secondary difmap
_audit_creation_method SHELXL-97
_cell_angle_alpha 90.00
_cell_angle_beta 99.080(10)
_cell_angle_gamma 90.00
_cell_formula_units_Z 4
_cell_length_a 15.423(3)
_cell_length_b 10.812(2)
_cell_length_c 32.708(7)
_cell_measurement_reflns_used 1024
_cell_measurement_temperature 293(2)
_cell_measurement_theta_max 25.42
_cell_measurement_theta_min 2.45
_cell_volume 5385.8(19)
_computing_structure_refinement 'SHELXL-97 (Sheldrick, 1997)'
_diffrn_ambient_temperature 293(2)
_diffrn_measured_fraction_theta_full 0.996
_diffrn_measured_fraction_theta_max 0.996
_diffrn_measurement_device_type 'Bruker SMART CCD diffractometer'
_diffrn_measurement_method omega
_diffrn_radiation_monochromator graphite
_diffrn_radiation_source 'fine-focus sealed tube'
_diffrn_radiation_type MoK\a
_diffrn_radiation_wavelength 0.71073
_diffrn_reflns_av_R_equivalents 0.0388
_diffrn_reflns_av_sigmaI/netI 0.0516
_diffrn_reflns_limit_h_max 21
_diffrn_reflns_limit_h_min -21
_diffrn_reflns_limit_k_max 15
_diffrn_reflns_limit_k_min 0
_diffrn_reflns_limit_l_max 45
_diffrn_reflns_limit_l_min 0
_diffrn_reflns_number 65676
_diffrn_reflns_theta_full 30.04
_diffrn_reflns_theta_max 30.04
_diffrn_reflns_theta_min 1.26
_exptl_absorpt_coefficient_mu 1.154
_exptl_absorpt_correction_T_max 1.000
_exptl_absorpt_correction_T_min 0.725
_exptl_absorpt_correction_type empirical
_exptl_absorpt_process_details SADABS
_exptl_crystal_colour green
_exptl_crystal_density_diffrn 1.668
_exptl_crystal_density_method 'not measured'
_exptl_crystal_description prism
_exptl_crystal_F_000 2760
_exptl_crystal_size_max 0.18
_exptl_crystal_size_mid 0.08
_exptl_crystal_size_min 0.06
_refine_diff_density_max 1.114
_refine_diff_density_min -0.699
_refine_diff_density_rms 0.093
_refine_ls_extinction_method none
_refine_ls_goodness_of_fit_ref 1.024
_refine_ls_hydrogen_treatment riding
_refine_ls_matrix_type full
_refine_ls_number_parameters 748
_refine_ls_number_reflns 15696
_refine_ls_number_restraints 0
_refine_ls_restrained_S_all 1.024
_refine_ls_R_factor_all 0.1100
_refine_ls_R_factor_gt 0.0693
_refine_ls_shift/su_max 0.051
_refine_ls_shift/su_mean 0.018
_refine_ls_structure_factor_coef Fsqd
_refine_ls_weighting_details 'calc w=1/[\s^2^(Fo^2^)+(0.1377P)^2^+0.0000P] where P=(Fo^2^+2Fc^2^)/3'
_refine_ls_weighting_scheme calc
_refine_ls_wR_factor_gt 0.2093
_refine_ls_wR_factor_ref 0.2238
_reflns_number_gt 8867
_reflns_number_total 15696
_reflns_threshold_expression >2sigma(I)
_cod_data_source_file ic800548p_si_001_1.cif
_cod_data_source_block '[Cu(L7)(ClO4)23/2MeCN]'
_cod_original_cell_volume 5385.8(18)
_cod_database_code 4305562

loop_
_symmetry_equiv_pos_as_xyz
'x, y, z'
'x+1/2, -y+1/2, z+1/2'
'-x, -y, -z'
'-x-1/2, y-1/2, -z-1/2'

loop_
_atom_site_label
_atom_site_type_symbol
_atom_site_fract_x
_atom_site_fract_y
_atom_site_fract_z
_atom_site_U_iso_or_equiv
_atom_site_adp_type
_atom_site_occupancy
_atom_site_symmetry_multiplicity
_atom_site_calc_flag
_atom_site_refinement_flags
_atom_site_disorder_assembly
_atom_site_disorder_group
CuB Cu 0.54257(3) 0.58354(4) 0.093015(13) 0.04978(14) Uani 1 1 d . . .
CuA Cu 0.00868(3) 0.59278(4) 0.203545(14) 0.04932(14) Uani 1 1 d . . .
Cl1 Cl 0.84388(9) 0.38971(10) 0.51104(3) 0.0684(3) Uani 1 1 d . . .
Cl2 Cl 0.52370(9) 0.54455(13) 0.39329(4) 0.0813(3) Uani 1 1 d . . .
Cl3 Cl 0.41598(7) 0.64976(15) 0.20113(4) 0.0795(4) Uani 1 1 d . . .
Cl4 Cl -0.04579(7) 0.59649(9) 0.31224(3) 0.0597(2) Uani 1 1 d . . .
SB S 0.45337(8) 0.62514(9) 0.02350(3) 0.0574(2) Uani 1 1 d . . .
SA S 0.09058(9) 0.63442(18) 0.14404(4) 0.0940(5) Uani 1 1 d . . .
O10 O 0.9294(5) 0.4197(4) 0.5326(3) 0.178(3) Uani 1 1 d . . .
O11 O 0.8010(8) 0.4041(7) 0.5426(2) 0.241(5) Uani 1 1 d . . .
O12 O 0.8218(4) 0.4740(4) 0.48020(12) 0.1237(16) Uani 1 1 d . . .
O13 O 0.8464(4) 0.2702(3) 0.49624(12) 0.1178(16) Uani 1 1 d . . .
O20 O 0.6010(5) 0.5529(8) 0.3784(3) 0.210(4) Uani 1 1 d . . .
O21 O 0.5093(5) 0.4217(5) 0.3992(3) 0.172(3) Uani 1 1 d . . .
O22 O 0.5293(9) 0.6121(11) 0.4260(4) 0.319(7) Uani 1 1 d . . .
O23 O 0.4584(5) 0.5770(7) 0.3633(3) 0.189(3) Uani 1 1 d . . .
O30 O 0.3745(6) 0.6762(9) 0.16318(19) 0.217(4) Uani 1 1 d . . .
O31 O 0.3629(4) 0.6419(8) 0.22987(17) 0.198(3) Uani 1 1 d . . .
O32 O 0.4484(6) 0.5277(7) 0.1919(2) 0.202(3) Uani 1 1 d . . .
O33 O 0.4862(4) 0.7167(10) 0.2140(4) 0.283(7) Uani 1 1 d . . .
O40 O -0.0023(3) 0.5608(3) 0.35192(10) 0.0892(10) Uani 1 1 d . . .
O41 O -0.1330(3) 0.5665(5) 0.3075(2) 0.166(3) Uani 1 1 d . . .
O42 O -0.0382(3) 0.7278(3) 0.30673(13) 0.0997(12) Uani 1 1 d . . .
O43 O -0.0015(4) 0.5446(5) 0.28204(13) 0.153(3) Uani 1 1 d . . .
O51 O 0.2096(6) 0.5780(10) 0.2964(2) 0.230(5) Uani 1 1 d . . .
O52 O 0.1807(6) 0.7300(8) 0.3267(3) 0.216(4) Uani 1 1 d . . .
O61 O 0.3165(9) 0.2252(12) 0.4832(3) 0.339(9) Uani 1 1 d . . .
O62 O 0.2810(4) 0.2933(9) 0.4257(2) 0.181(3) Uani 1 1 d . . .
N2B N 0.6593(2) 0.6502(3) 0.09401(9) 0.0516(7) Uani 1 1 d . . .
N1B N 0.6052(2) 0.4298(3) 0.08858(9) 0.0527(7) Uani 1 1 d . . .
N4B N 0.4455(2) 0.4560(3) 0.10030(9) 0.0575(8) Uani 1 1 d . . .
H4NB H 0.4406 0.4548 0.1277 0.069 Uiso 1 1 calc R . .
N3B N 0.5203(2) 0.7680(3) 0.10670(9) 0.0562(8) Uani 1 1 d . . .
H3NB H 0.5148 0.7715 0.1340 0.067 Uiso 1 1 calc R . .
N1A N -0.0969(2) 0.6926(3) 0.20155(10) 0.0572(8) Uani 1 1 d . . .
N2A N -0.0798(2) 0.4633(3) 0.19224(10) 0.0605(8) Uani 1 1 d . . .
N3A N 0.0873(3) 0.4373(4) 0.21309(11) 0.0782(12) Uani 1 1 d . . .
H3NA H 0.0960 0.4213 0.2407 0.094 Uiso 1 1 calc R . .
N4A N 0.0631(3) 0.7602(4) 0.22678(10) 0.0737(11) Uani 1 1 d . . .
H4NA H 0.0736 0.7527 0.2548 0.088 Uiso 1 1 calc R . .
N5 N 0.2033(4) 0.6216(9) 0.3265(2) 0.121(2) Uani 1 1 d . . .
N6 N 0.3238(5) 0.3008(10) 0.4593(3) 0.154(3) Uani 1 1 d . . .
C14B C 0.5984(3) 0.8461(3) 0.10114(14) 0.0646(11) Uani 1 1 d . . .
H14C H 0.5842 0.8950 0.0761 0.078 Uiso 1 1 calc R . .
H14D H 0.6114 0.9025 0.1243 0.078 Uiso 1 1 calc R . .
C13B C 0.6775(3) 0.7691(3) 0.09827(11) 0.0548(9) Uani 1 1 d . . .
C12B C 0.7654(3) 0.8084(4) 0.09823(12) 0.0670(11) Uani 1 1 d . . .
H12B H 0.7799 0.8916 0.1018 0.080 Uiso 1 1 calc R . .
C11B C 0.8289(3) 0.7242(5) 0.09302(14) 0.0712(12) Uani 1 1 d . . .
H11B H 0.8860 0.7512 0.0926 0.085 Uiso 1 1 calc R . .
C8B C 0.8095(3) 0.5979(4) 0.08826(12) 0.0621(10) Uani 1 1 d . . .
C7B C 0.7217(3) 0.5664(3) 0.08915(10) 0.0521(8) Uani 1 1 d . . .
C6B C 0.6926(3) 0.4439(3) 0.08575(11) 0.0512(8) Uani 1 1 d . . .
C5B C 0.7468(3) 0.3451(4) 0.07966(11) 0.0634(11) Uani 1 1 d . . .
C10B C 0.8359(3) 0.3767(5) 0.07800(14) 0.0749(13) Uani 1 1 d . . .
H10B H 0.8750 0.3140 0.0739 0.090 Uiso 1 1 calc R . .
C9B C 0.8660(3) 0.4954(5) 0.08215(15) 0.0780(13) Uani 1 1 d . . .
H9B H 0.9249 0.5107 0.0810 0.094 Uiso 1 1 calc R . .
C4B C 0.7053(4) 0.2278(4) 0.07689(13) 0.0718(12) Uani 1 1 d . . .
H4B H 0.7379 0.1576 0.0730 0.086 Uiso 1 1 calc R . .
C3B C 0.6193(4) 0.2159(4) 0.07986(13) 0.0722(12) Uani 1 1 d . . .
H3B H 0.5935 0.1379 0.0777 0.087 Uiso 1 1 calc R . .
C2B C 0.5676(3) 0.3212(3) 0.08621(11) 0.0569(9) Uani 1 1 d . . .
C1B C 0.4716(3) 0.3285(4) 0.08903(14) 0.0691(11) Uani 1 1 d . . .
H1B1 H 0.4377 0.3052 0.0626 0.083 Uiso 1 1 calc R . .
H1B2 H 0.4582 0.2703 0.1097 0.083 Uiso 1 1 calc R . .
C18B C 0.3586(3) 0.4936(5) 0.07717(14) 0.0700(11) Uani 1 1 d . . .
H18C H 0.3371 0.5639 0.0910 0.084 Uiso 1 1 calc R . .
H18D H 0.3174 0.4262 0.0778 0.084 Uiso 1 1 calc R . .
C17B C 0.3614(3) 0.5277(4) 0.03266(13) 0.0678(11) Uani 1 1 d . . .
H17C H 0.3072 0.5701 0.0218 0.081 Uiso 1 1 calc R . .
H17D H 0.3630 0.4519 0.0169 0.081 Uiso 1 1 calc R . .
C15B C 0.4362(3) 0.8102(4) 0.08279(14) 0.0673(11) Uani 1 1 d . . .
H15C H 0.4311 0.8988 0.0864 0.081 Uiso 1 1 calc R . .
H15D H 0.3883 0.7711 0.0940 0.081 Uiso 1 1 calc R . .
C16B C 0.4266(3) 0.7819(4) 0.03711(12) 0.0634(10) Uani 1 1 d . . .
H16C H 0.4638 0.8385 0.0247 0.076 Uiso 1 1 calc R . .
H16D H 0.3663 0.7988 0.0247 0.076 Uiso 1 1 calc R . .
C1A C -0.0051(5) 0.8624(5) 0.21690(16) 0.0931(18) Uani 1 1 d . . .
H1A1 H 0.0004 0.9206 0.2397 0.112 Uiso 1 1 calc R . .
H1A2 H 0.0054 0.9067 0.1924 0.112 Uiso 1 1 calc R . .
C2A C -0.0949(4) 0.8105(4) 0.20985(13) 0.0705(12) Uani 1 1 d . . .
C3A C -0.1793(6) 0.8709(6) 0.21143(15) 0.100(2) Uani 1 1 d . . .
H3A H -0.1819 0.9557 0.2158 0.120 Uiso 1 1 calc R . .
C4A C -0.2533(5) 0.8023(8) 0.20642(16) 0.101(2) Uani 1 1 d . . .
H4A H -0.3064 0.8418 0.2075 0.121 Uiso 1 1 calc R . .
C5A C -0.2538(3) 0.6758(7) 0.19975(13) 0.091(2) Uani 1 1 d . . .
C6A C -0.1723(2) 0.6274(5) 0.19676(11) 0.0636(11) Uani 1 1 d . . .
C7A C -0.1612(3) 0.4987(5) 0.19192(12) 0.0660(11) Uani 1 1 d . . .
C8A C -0.2312(4) 0.4115(7) 0.18967(13) 0.092(2) Uani 1 1 d . . .
C9A C -0.3140(5) 0.4687(12) 0.19165(19) 0.138(4) Uani 1 1 d . . .
H9A H -0.3632 0.4181 0.1895 0.165 Uiso 1 1 calc R . .
C10A C -0.3257(3) 0.5937(9) 0.19658(17) 0.111(3) Uani 1 1 d . . .
H10A H -0.3816 0.6244 0.1978 0.133 Uiso 1 1 calc R . .
C11A C -0.2052(6) 0.2891(8) 0.18788(17) 0.112(3) Uani 1 1 d . . .
H11A H -0.2484 0.2284 0.1858 0.135 Uiso 1 1 calc R . .
C12A C -0.1226(7) 0.2531(6) 0.1889(2) 0.123(3) Uani 1 1 d . . .
H12A H -0.1089 0.1695 0.1880 0.147 Uiso 1 1 calc R . .
C13A C -0.0548(5) 0.3451(4) 0.19150(14) 0.0866(17) Uani 1 1 d . . .
C14A C 0.0421(5) 0.3310(5) 0.19238(17) 0.0932(18) Uani 1 1 d . . .
H14A H 0.0624 0.2558 0.2070 0.112 Uiso 1 1 calc R . .
H14B H 0.0548 0.3250 0.1643 0.112 Uiso 1 1 calc R . .
C15A C 0.1746(4) 0.4543(8) 0.2009(2) 0.123(3) Uani 1 1 d . . .
H15A H 0.2043 0.3751 0.2017 0.147 Uiso 1 1 calc R . .
H15B H 0.2095 0.5087 0.2206 0.147 Uiso 1 1 calc R . .
C16A C 0.1679(4) 0.5105(8) 0.15643(19) 0.121(3) Uani 1 1 d . . .
H16A H 0.1525 0.4446 0.1365 0.145 Uiso 1 1 calc R . .
H16B H 0.2256 0.5406 0.1529 0.145 Uiso 1 1 calc R . .
C18A C 0.1492(4) 0.7850(7) 0.21349(16) 0.116(3) Uani 1 1 d . . .
H18A H 0.1925 0.7283 0.2277 0.139 Uiso 1 1 calc R . .
H18B H 0.1677 0.8684 0.2216 0.139 Uiso 1 1 calc R . .
C17A C 0.1464(4) 0.7714(7) 0.16762(17) 0.114(2) Uani 1 1 d . . .
H17A H 0.2063 0.7706 0.1620 0.137 Uiso 1 1 calc R . .
H17B H 0.1178 0.8438 0.1542 0.137 Uiso 1 1 calc R . .
C50 C 0.2237(5) 0.5634(7) 0.3651(2) 0.121(2) Uani 1 1 d . . .
H50A H 0.1889 0.4899 0.3654 0.145 Uiso 1 1 calc R . .
H50B H 0.2115 0.6187 0.3865 0.145 Uiso 1 1 calc R . .
H50C H 0.2849 0.5417 0.3700 0.145 Uiso 1 1 calc R . .
C60 C 0.3771(7) 0.3970(14) 0.4732(4) 0.224(7) Uani 1 1 d . . .
H60A H 0.3967 0.3879 0.5024 0.269 Uiso 1 1 calc R . .
H60B H 0.3453 0.4732 0.4681 0.269 Uiso 1 1 calc R . .
H60C H 0.4270 0.3978 0.4590 0.269 Uiso 1 1 calc R . .
C70 C 0.100(2) 0.259(3) 0.0153(9) 0.299(12) Uani 1 1 d . . .
N7A N 0.0969(12) 0.360(3) 0.0498(12) 0.168(11) Uani 0.50 1 d P . .
N7B N 0.080(5) 0.372(4) 0.0215(13) 0.40(5) Uani 0.50 1 d P . .
O71A O 0.0520(11) 0.3958(14) 0.0636(8) 0.206(9) Uani 0.50 1 d P . .
O71B O 0.012(2) 0.384(3) -0.0024(11) 0.293(12) Uani 0.50 1 d P . .
O72A O 0.1599(17) 0.315(2) 0.0766(6) 0.223(8) Uani 0.50 1 d P . .
O72B O 0.134(3) 0.401(7) 0.0388(17) 0.47(5) Uani 0.50 1 d P . .

loop_
_atom_site_aniso_label
_atom_site_aniso_U_11
_atom_site_aniso_U_22
_atom_site_aniso_U_33
_atom_site_aniso_U_23
_atom_site_aniso_U_13
_atom_site_aniso_U_12
CuB 0.0680(3) 0.0365(2) 0.0452(2) 0.00012(17) 0.01024(19) 0.00048(18)
CuA 0.0439(2) 0.0527(3) 0.0516(3) 0.00046(19) 0.00826(17) 0.00243(17)
Cl1 0.0982(8) 0.0547(6) 0.0524(5) -0.0018(4) 0.0120(5) 0.0075(5)
Cl2 0.0875(8) 0.0720(8) 0.0850(8) -0.0045(6) 0.0151(6) -0.0112(6)
Cl3 0.0566(6) 0.1227(11) 0.0611(6) 0.0034(6) 0.0150(5) 0.0078(6)
Cl4 0.0675(6) 0.0626(6) 0.0504(5) 0.0058(4) 0.0136(4) 0.0020(4)
SB 0.0876(7) 0.0457(5) 0.0392(4) -0.0004(4) 0.0106(4) 0.0071(4)
SA 0.0687(7) 0.1655(15) 0.0496(6) 0.0170(7) 0.0151(5) 0.0023(8)
O10 0.178(6) 0.087(3) 0.231(7) 0.010(4) -0.089(6) -0.017(3)
O11 0.382(14) 0.241(9) 0.137(6) 0.027(5) 0.150(8) 0.067(8)
O12 0.221(5) 0.064(2) 0.075(2) 0.0129(18) -0.010(3) 0.026(3)
O13 0.215(5) 0.0482(19) 0.076(2) 0.0044(16) -0.020(3) 0.004(2)
O20 0.174(6) 0.205(7) 0.279(9) 0.057(6) 0.126(7) 0.010(5)
O21 0.166(5) 0.089(4) 0.257(8) 0.029(4) 0.021(5) -0.009(3)
O22 0.427(17) 0.278(12) 0.252(11) -0.177(10) 0.052(11) -0.094(11)
O23 0.162(6) 0.177(7) 0.221(8) 0.074(5) 0.005(5) 0.027(4)
O30 0.279(9) 0.283(9) 0.093(4) 0.058(5) 0.040(5) 0.036(8)
O31 0.116(4) 0.386(11) 0.105(4) -0.068(5) 0.059(3) -0.064(5)
O32 0.299(9) 0.164(6) 0.143(6) -0.026(5) 0.032(5) 0.019(7)
O33 0.094(4) 0.331(12) 0.431(15) -0.248(11) 0.065(6) -0.054(5)
O40 0.123(3) 0.085(2) 0.0567(18) 0.0130(16) 0.0068(18) 0.001(2)
O41 0.084(3) 0.135(4) 0.264(8) 0.031(4) -0.017(4) -0.029(3)
O42 0.126(3) 0.067(2) 0.108(3) 0.019(2) 0.025(2) 0.004(2)
O43 0.260(7) 0.146(4) 0.066(2) 0.016(3) 0.063(3) 0.102(4)
O51 0.206(8) 0.403(15) 0.086(4) 0.017(6) 0.034(4) 0.069(8)
O52 0.180(7) 0.164(7) 0.303(11) 0.114(7) 0.032(6) -0.026(5)
O61 0.419(17) 0.348(15) 0.200(10) 0.142(10) -0.105(10) -0.167(13)
O62 0.132(5) 0.296(9) 0.116(5) -0.032(5) 0.017(4) 0.014(5)
N2B 0.0679(19) 0.0422(16) 0.0444(15) -0.0034(12) 0.0078(13) -0.0040(14)
N1B 0.078(2) 0.0362(15) 0.0419(15) -0.0019(12) 0.0038(14) 0.0023(13)
N4B 0.077(2) 0.0547(18) 0.0436(16) 0.0061(14) 0.0168(14) -0.0058(16)
N3B 0.083(2) 0.0464(17) 0.0419(15) -0.0059(13) 0.0173(14) 0.0062(15)
N1A 0.065(2) 0.0576(19) 0.0485(17) -0.0013(14) 0.0076(14) 0.0165(15)
N2A 0.075(2) 0.0539(19) 0.0514(18) 0.0026(15) 0.0052(15) -0.0115(16)
N3A 0.098(3) 0.088(3) 0.0501(19) 0.0055(19) 0.0179(18) 0.046(2)
N4A 0.087(3) 0.085(3) 0.0442(18) 0.0089(17) -0.0023(16) -0.033(2)
N5 0.094(4) 0.178(7) 0.093(4) 0.030(4) 0.024(3) -0.012(4)
N6 0.096(5) 0.246(10) 0.121(6) 0.061(6) 0.024(4) 0.015(5)
C14B 0.094(3) 0.0365(19) 0.063(2) -0.0066(17) 0.013(2) -0.0024(19)
C13B 0.082(3) 0.047(2) 0.0354(17) 0.0010(14) 0.0064(16) -0.0055(18)
C12B 0.091(3) 0.059(2) 0.047(2) 0.0029(18) 0.0002(19) -0.026(2)
C11B 0.066(3) 0.084(3) 0.061(3) 0.007(2) 0.0008(19) -0.014(2)
C8B 0.069(2) 0.072(3) 0.0429(19) 0.0028(18) 0.0022(17) -0.003(2)
C7B 0.069(2) 0.049(2) 0.0365(16) -0.0001(14) 0.0019(15) 0.0015(16)
C6B 0.069(2) 0.0442(19) 0.0393(17) 0.0000(14) 0.0038(15) 0.0040(16)
C5B 0.089(3) 0.057(2) 0.0398(19) -0.0031(16) -0.0010(18) 0.021(2)
C10B 0.073(3) 0.086(3) 0.062(3) -0.005(2) -0.001(2) 0.026(2)
C9B 0.059(2) 0.101(4) 0.071(3) 0.007(3) -0.002(2) 0.013(2)
C4B 0.103(4) 0.053(2) 0.054(2) -0.0010(18) -0.004(2) 0.020(2)
C3B 0.116(4) 0.037(2) 0.058(2) 0.0034(17) -0.003(2) 0.002(2)
C2B 0.085(3) 0.0389(19) 0.0425(19) 0.0029(14) -0.0032(17) -0.0011(17)
C1B 0.094(3) 0.041(2) 0.070(3) 0.0118(18) 0.005(2) -0.012(2)
C18B 0.065(2) 0.076(3) 0.069(3) 0.000(2) 0.011(2) -0.006(2)
C17B 0.084(3) 0.052(2) 0.062(2) 0.0021(19) -0.004(2) 0.002(2)
C15B 0.090(3) 0.047(2) 0.066(3) -0.0058(18) 0.017(2) 0.019(2)
C16B 0.092(3) 0.048(2) 0.049(2) 0.0045(16) 0.0064(19) 0.015(2)
C1A 0.165(6) 0.054(3) 0.062(3) -0.003(2) 0.023(3) -0.011(3)
C2A 0.117(4) 0.050(2) 0.045(2) 0.0022(17) 0.017(2) 0.015(2)
C3A 0.179(7) 0.078(3) 0.045(2) 0.010(2) 0.026(3) 0.062(4)
C4A 0.113(5) 0.139(6) 0.053(3) 0.016(3) 0.020(3) 0.066(5)
C5A 0.065(3) 0.165(6) 0.044(2) 0.026(3) 0.0125(19) 0.038(3)
C6A 0.0427(19) 0.109(4) 0.0398(18) 0.010(2) 0.0094(15) 0.011(2)
C7A 0.063(2) 0.090(3) 0.043(2) 0.005(2) 0.0010(17) -0.025(2)
C8A 0.083(3) 0.148(6) 0.039(2) 0.020(3) -0.002(2) -0.043(3)
C9A 0.076(4) 0.272(11) 0.059(3) 0.054(6) -0.007(3) -0.063(6)
C10A 0.037(2) 0.240(9) 0.055(3) 0.043(5) 0.0050(18) 0.005(4)
C11A 0.160(7) 0.111(6) 0.055(3) 0.019(3) -0.014(4) -0.074(5)
C12A 0.213(9) 0.074(4) 0.073(4) 0.003(3) -0.004(5) -0.046(5)
C13A 0.162(6) 0.048(2) 0.049(2) -0.0013(18) 0.012(3) -0.023(3)
C14A 0.147(5) 0.063(3) 0.072(3) 0.006(2) 0.024(3) 0.041(3)
C15A 0.082(4) 0.179(7) 0.105(5) -0.015(5) 0.008(3) 0.075(4)
C16A 0.087(4) 0.203(8) 0.082(4) 0.001(4) 0.043(3) 0.049(4)
C18A 0.091(4) 0.172(7) 0.075(3) 0.032(4) -0.018(3) -0.071(4)
C17A 0.078(3) 0.182(7) 0.080(4) 0.046(4) 0.006(3) -0.052(4)
C50 0.138(6) 0.151(6) 0.075(4) 0.032(4) 0.021(4) 0.040(5)
C60 0.102(7) 0.39(2) 0.175(11) 0.016(11) 0.012(6) -0.078(10)
C70 0.27(3) 0.34(3) 0.31(3) 0.05(2) 0.13(2) -0.03(2)
N7A 0.067(8) 0.178(19) 0.27(3) -0.04(2) 0.051(14) -0.012(11)
N7B 0.65(10) 0.21(3) 0.25(4) -0.06(2) -0.28(5) 0.12(4)
O71A 0.098(9) 0.156(12) 0.37(3) -0.089(14) 0.061(14) 0.014(8)
O71B 0.31(3) 0.28(3) 0.29(3) -0.03(2) 0.09(3) -0.07(3)
O72A 0.25(2) 0.26(2) 0.171(17) -0.064(14) 0.056(14) -0.072(19)
O72B 0.25(4) 0.82(14) 0.30(5) 0.19(6) -0.07(3) -0.14(5)

loop_
_atom_type_symbol
_atom_type_description
_atom_type_scat_dispersion_real
_atom_type_scat_dispersion_imag
_atom_type_scat_source
Cu Cu 0.3201 1.2651 'International Tables Vol C Tables 4.2.6.8 and 6.1.1.4'
Cl Cl 0.1484 0.1585 'International Tables Vol C Tables 4.2.6.8 and 6.1.1.4'
S S 0.1246 0.1234 'International Tables Vol C Tables 4.2.6.8 and 6.1.1.4'
O O 0.0106 0.0060 'International Tables Vol C Tables 4.2.6.8 and 6.1.1.4'
N N 0.0061 0.0033 'International Tables Vol C Tables 4.2.6.8 and 6.1.1.4'
C C 0.0033 0.0016 'International Tables Vol C Tables 4.2.6.8 and 6.1.1.4'
H H 0.0000 0.0000 'International Tables Vol C Tables 4.2.6.8 and 6.1.1.4'

loop_
_geom_angle_atom_site_label_1
_geom_angle_atom_site_label_2
_geom_angle_atom_site_label_3
_geom_angle
_geom_angle_site_symmetry_1
_geom_angle_site_symmetry_3
_geom_angle_publ_flag
N2B CuB N1B 81.24(13) . . ?
N2B CuB N4B 158.64(14) . . ?
N1B CuB N4B 79.40(14) . . ?
N2B CuB N3B 79.87(13) . . ?
N1B CuB N3B 159.56(14) . . ?
N4B CuB N3B 117.68(14) . . ?
N2B CuB SB 108.94(9) . . ?
N1B CuB SB 107.13(9) . . ?
N4B CuB SB 85.45(9) . . ?
N3B CuB SB 86.43(9) . . ?
N1A CuA N2A 80.50(16) . . ?
N1A CuA N3A 157.51(17) . . ?
N2A CuA N3A 79.71(18) . . ?
N1A CuA N4A 79.48(16) . . ?
N2A CuA N4A 157.10(16) . . ?
N3A CuA N4A 117.21(19) . . ?
N1A CuA SA 113.16(10) . . ?
N2A CuA SA 113.74(11) . . ?
N3A CuA SA 84.74(12) . . ?
N4A CuA SA 84.52(11) . . ?
O11 Cl1 O12 113.7(4) . . ?
O11 Cl1 O13 115.4(4) . . ?
O12 Cl1 O13 112.5(2) . . ?
O11 Cl1 O10 97.1(6) . . ?
O12 Cl1 O10 108.5(4) . . ?
O13 Cl1 O10 108.0(3) . . ?
O22 Cl2 O23 113.9(8) . . ?
O22 Cl2 O20 108.2(8) . . ?
O23 Cl2 O20 108.7(5) . . ?
O22 Cl2 O21 115.1(7) . . ?
O23 Cl2 O21 103.8(5) . . ?
O20 Cl2 O21 106.7(5) . . ?
O33 Cl3 O30 115.4(7) . . ?
O33 Cl3 O31 111.9(5) . . ?
O30 Cl3 O31 114.2(5) . . ?
O33 Cl3 O32 105.8(5) . . ?
O30 Cl3 O32 97.6(5) . . ?
O31 Cl3 O32 110.7(5) . . ?
O41 Cl4 O43 113.9(5) . . ?
O41 Cl4 O40 110.7(4) . . ?
O43 Cl4 O40 108.8(3) . . ?
O41 Cl4 O42 108.5(3) . . ?
O43 Cl4 O42 104.4(3) . . ?
O40 Cl4 O42 110.3(2) . . ?
C16B SB C17B 106.5(2) . . ?
C16B SB CuB 93.38(13) . . ?
C17B SB CuB 94.42(14) . . ?
C16A SA C17A 104.9(4) . . ?
C16A SA CuA 95.08(19) . . ?
C17A SA CuA 94.55(18) . . ?
C13B N2B C7B 121.6(4) . . ?
C13B N2B CuB 123.1(3) . . ?
C7B N2B CuB 115.2(2) . . ?
C2B N1B C6B 121.7(3) . . ?
C2B N1B CuB 123.6(3) . . ?
C6B N1B CuB 114.6(2) . . ?
C18B N4B C1B 112.4(3) . . ?
C18B N4B CuB 111.6(3) . . ?
C1B N4B CuB 110.9(3) . . ?
C15B N3B C14B 114.5(3) . . ?
C15B N3B CuB 110.0(2) . . ?
C14B N3B CuB 110.4(2) . . ?
C2A N1A C6A 121.9(4) . . ?
C2A N1A CuA 123.0(3) . . ?
C6A N1A CuA 114.5(3) . . ?
C7A N2A C13A 123.9(4) . . ?
C7A N2A CuA 115.6(3) . . ?
C13A N2A CuA 119.7(4) . . ?
C14A N3A C15A 111.3(4) . . ?
C14A N3A CuA 110.2(3) . . ?
C15A N3A CuA 113.4(4) . . ?
C18A N4A C1A 115.2(4) . . ?
C18A N4A CuA 112.1(4) . . ?
C1A N4A CuA 109.1(3) . . ?
O51 N5 O52 118.4(9) . . ?
O51 N5 C50 124.8(10) . . ?
O52 N5 C50 116.7(9) . . ?
O61 N6 O62 118.6(12) . . ?
O61 N6 C60 115.9(11) . . ?
O62 N6 C60 125.3(10) . . ?
C13B C14B N3B 111.9(3) . . ?
N2B C13B C12B 118.5(4) . . ?
N2B C13B C14B 112.8(4) . . ?
C12B C13B C14B 128.6(4) . . ?
C11B C12B C13B 120.2(4) . . ?
C12B C11B C8B 121.3(4) . . ?
C7B C8B C11B 115.1(4) . . ?
C7B C8B C9B 115.0(4) . . ?
C11B C8B C9B 129.9(4) . . ?
N2B C7B C6B 114.9(4) . . ?
N2B C7B C8B 123.2(4) . . ?
C6B C7B C8B 121.9(4) . . ?
N1B C6B C5B 122.9(4) . . ?
N1B C6B C7B 113.9(3) . . ?
C5B C6B C7B 123.2(4) . . ?
C6B C5B C4B 114.9(4) . . ?
C6B C5B C10B 115.2(4) . . ?
C4B C5B C10B 129.8(4) . . ?
C9B C10B C5B 122.5(4) . . ?
C10B C9B C8B 122.2(4) . . ?
C3B C4B C5B 121.2(4) . . ?
C4B C3B C2B 120.9(4) . . ?
N1B C2B C3B 118.3(4) . . ?
N1B C2B C1B 112.5(3) . . ?
C3B C2B C1B 129.2(4) . . ?
N4B C1B C2B 111.7(3) . . ?
N4B C18B C17B 113.4(3) . . ?
C18B C17B SB 116.0(3) . . ?
N3B C15B C16B 113.7(3) . . ?
C15B C16B SB 116.2(3) . . ?
C2A C1A N4A 110.9(4) . . ?
N1A C2A C3A 116.9(5) . . ?
N1A C2A C1A 113.2(4) . . ?
C3A C2A C1A 129.9(5) . . ?
C4A C3A C2A 119.3(5) . . ?
C3A C4A C5A 123.1(5) . . ?
C6A C5A C4A 113.8(6) . . ?
C6A C5A C10A 118.1(7) . . ?
C4A C5A C10A 128.1(6) . . ?
N1A C6A C5A 124.9(5) . . ?
N1A C6A C7A 114.2(3) . . ?
C5A C6A C7A 120.7(5) . . ?
N2A C7A C6A 114.8(3) . . ?
N2A C7A C8A 121.6(5) . . ?
C6A C7A C8A 123.5(5) . . ?
C11A C8A C9A 133.0(7) . . ?
C11A C8A C7A 114.3(6) . . ?
C9A C8A C7A 112.7(7) . . ?
C10A C9A C8A 124.5(6) . . ?
C9A C10A C5A 120.6(6) . . ?
C12A C11A C8A 124.2(6) . . ?
C11A C12A C13A 119.0(7) . . ?
N2A C13A C12A 117.0(7) . . ?
N2A C13A C14A 112.7(4) . . ?
C12A C13A C14A 130.2(6) . . ?
N3A C14A C13A 109.4(4) . . ?
N3A C15A C16A 111.8(4) . . ?
C15A C16A SA 116.3(3) . . ?
N4A C18A C17A 112.9(4) . . ?
C18A C17A SA 116.1(4) . . ?
N7B C70 N7A 36(2) . . ?
N7B C70 O72B 34(3) . . ?
N7A C70 O72B 29(2) . . ?
O72B N7A N7B 67(6) . . ?
O72B N7A O71A 125(7) . . ?
N7B N7A O71A 107(5) . . ?
O72B N7A O72A 90(4) . . ?
N7B N7A O72A 142(6) . . ?
O71A N7A O72A 111(4) . . ?
O72B N7A C70 88(6) . . ?
N7B N7A C70 55(3) . . ?
O71A N7A C70 136(3) . . ?
O72A N7A C70 97(2) . . ?
N7A N7B O72B 53(3) . . ?
N7A N7B O71B 137(9) . . ?
O72B N7B O71B 156(7) . . ?
N7A N7B C70 89(4) . . ?
O72B N7B C70 100(6) . . ?
O71B N7B C70 102(4) . . ?
N7A N7B O71A 37(3) . . ?
O72B N7B O71A 77(5) . . ?
O71B N7B O71A 103(6) . . ?
C70 N7B O71A 114(4) . . ?
N7A O71A N7B 36(3) . . ?
N7A O71A O72B 26(3) . . ?
N7B O71A O72B 36(3) . . ?
N7A O72A O72B 33.5(17) . . ?
N7A O72B N7B 60(6) . . ?
N7A O72B O72A 57(4) . . ?
N7B O72B O72A 111(6) . . ?
N7A O72B O71A 29(4) . . ?
N7B O72B O71A 67(6) . . ?
O72A O72B O71A 72(3) . . ?
N7A O72B C70 63(5) . . ?
N7B O72B C70 46(4) . . ?
O72A O72B C70 81(4) . . ?
O71A O72B C70 89(2) . . ?

loop_
_geom_bond_atom_site_label_1
_geom_bond_atom_site_label_2
_geom_bond_distance
_geom_bond_site_symmetry_2
_geom_bond_publ_flag
CuB N2B 1.935(3) . ?
CuB N1B 1.939(3) . ?
CuB N4B 2.076(3) . ?
CuB N3B 2.084(3) . ?
CuB SB 2.5053(12) . ?
CuA N1A 1.946(3) . ?
CuA N2A 1.949(3) . ?
CuA N3A 2.067(4) . ?
CuA N4A 2.088(4) . ?
CuA SA 2.5224(13) . ?
Cl1 O11 1.319(6) . ?
Cl1 O12 1.362(4) . ?
Cl1 O13 1.383(4) . ?
Cl1 O10 1.432(6) . ?
Cl2 O22 1.286(8) . ?
Cl2 O23 1.338(7) . ?
Cl2 O20 1.361(6) . ?
Cl2 O21 1.366(5) . ?
Cl3 O33 1.315(6) . ?
Cl3 O30 1.335(7) . ?
Cl3 O31 1.342(5) . ?
Cl3 O32 1.459(8) . ?
Cl4 O41 1.369(5) . ?
Cl4 O43 1.404(4) . ?
Cl4 O40 1.417(3) . ?
Cl4 O42 1.438(4) . ?
SB C16B 1.817(4) . ?
SB C17B 1.830(5) . ?
SA C16A 1.797(7) . ?
SA C17A 1.822(7) . ?
O51 N5 1.109(9) . ?
O52 N5 1.223(10) . ?
O61 N6 1.149(10) . ?
O62 N6 1.193(9) . ?
N2B C13B 1.318(5) . ?
N2B C7B 1.349(5) . ?
N1B C2B 1.306(5) . ?
N1B C6B 1.375(5) . ?
N4B C18B 1.487(5) . ?
N4B C1B 1.499(6) . ?
N3B C15B 1.478(6) . ?
N3B C14B 1.505(5) . ?
N1A C2A 1.302(5) . ?
N1A C6A 1.348(6) . ?
N2A C7A 1.311(6) . ?
N2A C13A 1.336(6) . ?
N3A C14A 1.456(7) . ?
N3A C15A 1.474(8) . ?
N4A C18A 1.485(6) . ?
N4A C1A 1.525(7) . ?
N5 C50 1.403(8) . ?
N6 C60 1.359(14) . ?
C14B C13B 1.492(6) . ?
C13B C12B 1.421(6) . ?
C12B C11B 1.366(7) . ?
C11B C8B 1.400(6) . ?
C8B C7B 1.401(6) . ?
C8B C9B 1.444(7) . ?
C7B C6B 1.397(5) . ?
C6B C5B 1.389(5) . ?
C5B C4B 1.417(7) . ?
C5B C10B 1.426(7) . ?
C10B C9B 1.364(7) . ?
C4B C3B 1.351(7) . ?
C3B C2B 1.424(6) . ?
C2B C1B 1.501(7) . ?
C18B C17B 1.509(6) . ?
C15B C16B 1.509(6) . ?
C1A C2A 1.478(8) . ?
C2A C3A 1.465(8) . ?
C3A C4A 1.348(9) . ?
C4A C5A 1.385(10) . ?
C5A C6A 1.379(6) . ?
C5A C10A 1.412(10) . ?
C6A C7A 1.414(7) . ?
C7A C8A 1.427(7) . ?
C8A C11A 1.386(10) . ?
C8A C9A 1.430(11) . ?
C9A C10A 1.376(11) . ?
C11A C12A 1.327(11) . ?
C12A C13A 1.436(9) . ?
C13A C14A 1.498(9) . ?
C15A C16A 1.564(9) . ?
C18A C17A 1.501(8) . ?
C70 N7B 1.29(4) . ?
C70 N7A 1.58(4) . ?
C70 O72B 1.76(7) . ?
N7A O72B 0.85(5) . ?
N7A N7B 0.93(5) . ?
N7A O71A 0.97(2) . ?
N7A O72A 1.29(3) . ?
N7B O72B 0.99(6) . ?
N7B O71B 1.21(5) . ?
N7B O71A 1.53(6) . ?
O71A O72B 1.61(6) . ?
O72A O72B 1.55(5) . ?
